data_1506696
loop_
_publ_author_name
'Garc\'ia Ruano, Jos\'e Luis'
'Topp, Markus'
'L\'opez-Cantarero, Jes\'us'
'Alem\'an, Jos\'e'
'Remui\~n\'an, Modesto J'
'Cid, M Bel\'en'

_publ_section_title
;
 Asymmetric aza-Henry reactions from N-p-tolylsulfinylimines.
;
_journal_issue 20
_journal_name_full 'Organic letters'
_journal_page_first 4407
_journal_page_last 4410
_journal_paper_doi 10.1021/ol051580d
_journal_volume 7
_journal_year 2005
_chemical_formula_sum 'C15 H16 N2 O3 S'
_chemical_formula_weight 304.36
_chemical_name_systematic
; 
 ? 
;
_space_group_IT_number 14
_symmetry_cell_setting monoclinic
_symmetry_space_group_name_Hall '-P 2ybc'
_symmetry_space_group_name_H-M 'P 1 21/c 1'
_atom_sites_solution_hydrogens geom
_atom_sites_solution_primary direct
_atom_sites_solution_secondary difmap
_audit_creation_method SHELXL-97
_cell_angle_alpha 90.00
_cell_angle_beta 95.1920(10)
_cell_angle_gamma 90.00
_cell_formula_units_Z 4
_cell_length_a 11.1184(2)
_cell_length_b 14.1118(2)
_cell_length_c 9.5312(2)
_cell_measurement_temperature 100(2)
_cell_volume 1489.32(5)
_computing_cell_refinement 'Bruker SMART'
_computing_data_collection 'Bruker SMART'
_computing_data_reduction 'Bruker SAINT'
_computing_molecular_graphics 'Bruker SHELXTL'
_computing_publication_material 'Bruker SHELXTL'
_computing_structure_refinement 'SHELXL-97 (Sheldrick, 1997)'
_computing_structure_solution 'SHELXS-97 (Sheldrick, 1990)'
_diffrn_ambient_temperature 100(2)
_diffrn_measured_fraction_theta_full 0.956
_diffrn_measured_fraction_theta_max 0.956
_diffrn_measurement_device_type 'CCD area detector'
_diffrn_measurement_method 'phi and omega scans'
_diffrn_radiation_monochromator graphite
_diffrn_radiation_source 'fine-focus sealed tube'
_diffrn_radiation_type CuK\a
_diffrn_radiation_wavelength 1.54178
_diffrn_reflns_av_R_equivalents 0.0239
_diffrn_reflns_av_sigmaI/netI 0.0243
_diffrn_reflns_limit_h_max 13
_diffrn_reflns_limit_h_min -12
_diffrn_reflns_limit_k_max 15
_diffrn_reflns_limit_k_min -16
_diffrn_reflns_limit_l_max 10
_diffrn_reflns_limit_l_min -11
_diffrn_reflns_number 8132
_diffrn_reflns_theta_full 70.51
_diffrn_reflns_theta_max 70.51
_diffrn_reflns_theta_min 3.99
_exptl_absorpt_coefficient_mu 2.038
_exptl_absorpt_correction_type none
_exptl_crystal_colour colorles
_exptl_crystal_density_diffrn 1.357
_exptl_crystal_density_meas 0
_exptl_crystal_density_method 'not measured'
_exptl_crystal_description pris
_exptl_crystal_F_000 640
_exptl_crystal_size_max 0.30
_exptl_crystal_size_mid 0.20
_exptl_crystal_size_min 0.20
_refine_diff_density_max 0.509
_refine_diff_density_min -0.267
_refine_diff_density_rms 0.051
_refine_ls_extinction_method none
_refine_ls_goodness_of_fit_ref 1.045
_refine_ls_hydrogen_treatment mixed
_refine_ls_matrix_type full
_refine_ls_number_parameters 254
_refine_ls_number_reflns 2725
_refine_ls_number_restraints 0
_refine_ls_restrained_S_all 1.045
_refine_ls_R_factor_all 0.0407
_refine_ls_R_factor_gt 0.0365
_refine_ls_shift/su_max 0.001
_refine_ls_shift/su_mean 0.000
_refine_ls_structure_factor_coef Fsqd
_refine_ls_weighting_details 'calc w=1/[\s^2^(Fo^2^)+(0.0602P)^2^+0.6301P] where P=(Fo^2^+2Fc^2^)/3'
_refine_ls_weighting_scheme calc
_refine_ls_wR_factor_gt 0.0970
_refine_ls_wR_factor_ref 0.1004
_reflns_number_gt 2442
_reflns_number_total 2725
_reflns_threshold_expression >2sigma(I)
_cod_data_source_file ol051580dsi20050706_112231.cif
_cod_data_source_block datos_1m
_cod_depositor_comments
;
The following automatic conversions were performed:

'_symmetry_cell_setting' value 'Monoclinic' changed to 'monoclinic'
according to /home/saulius/struct/CIF-dictionaries/cif_core.dic
dictionary named 'cif_core.dic' version 2.4.1 from 2010-06-29.

Automatic conversion script
Id: cif_fix_values 1715 2011-07-08 13:25:40Z adriana 
;
_cod_original_sg_symbol_H-M P2(1)/c
_cod_database_code 1506696

loop_
_symmetry_equiv_pos_as_xyz
'x, y, z'
'-x, y+1/2, -z+1/2'
'-x, -y, -z'
'x, -y-1/2, z-1/2'

loop_
_atom_site_label
_atom_site_type_symbol
_atom_site_fract_x
_atom_site_fract_y
_atom_site_fract_z
_atom_site_U_iso_or_equiv
_atom_site_adp_type
_atom_site_occupancy
_atom_site_symmetry_multiplicity
_atom_site_calc_flag
S1 S 0.11465(3) 0.83889(3) 0.19160(4) 0.01846(14) Uani 1 1 d
C1 C 0.35273(16) 0.89294(12) 0.52052(18) 0.0227(4) Uani 1 1 d
N1 N 0.28623(14) 0.97984(11) 0.55784(16) 0.0291(4) Uani 1 1 d
N2 N 0.19253(12) 0.83941(9) 0.34746(14) 0.0193(3) Uani 1 1 d
O1 O 0.18058(10) 0.79134(8) 0.08194(12) 0.0234(3) Uani 1 1 d
O2 O 0.31165(16) 1.05362(10) 0.49936(16) 0.0463(4) Uani 1 1 d
O3 O 0.21299(16) 0.97361(12) 0.64472(19) 0.0553(5) Uani 1 1 d
C2 C 0.32085(15) 0.86601(12) 0.36590(17) 0.0196(3) Uani 1 1 d
C3 C 0.40969(14) 0.78989(12) 0.32853(16) 0.0206(3) Uani 1 1 d
C4 C 0.50053(16) 0.81182(14) 0.2429(2) 0.0300(4) Uani 1 1 d
C5 C 0.58673(17) 0.74439(17) 0.2153(2) 0.0387(5) Uani 1 1 d
C6 C 0.58386(17) 0.65528(15) 0.2740(2) 0.0344(5) Uani 1 1 d
C7 C 0.49371(19) 0.63273(15) 0.3583(2) 0.0337(4) Uani 1 1 d
C8 C 0.40653(17) 0.69954(13) 0.38581(18) 0.0262(4) Uani 1 1 d
C9 C 0.12423(14) 0.96274(11) 0.15272(17) 0.0184(3) Uani 1 1 d
C10 C 0.07526(16) 1.02749(12) 0.24137(18) 0.0251(4) Uani 1 1 d
C11 C 0.07412(17) 1.12276(12) 0.20624(19) 0.0263(4) Uani 1 1 d
C12 C 0.12204(15) 1.15492(12) 0.08536(19) 0.0229(4) Uani 1 1 d
C13 C 0.16735(15) 1.08823(12) -0.00381(18) 0.0237(4) Uani 1 1 d
C14 C 0.16782(15) 0.99222(12) 0.02845(17) 0.0204(3) Uani 1 1 d
C15 C 0.12511(19) 1.25938(13) 0.0536(2) 0.0315(4) Uani 1 1 d
H1A H 0.4382(19) 0.9117(14) 0.537(2) 0.028(5) Uiso 1 1 d
H1B H 0.3314(17) 0.8444(14) 0.583(2) 0.023(5) Uiso 1 1 d
H2 H 0.3294(15) 0.9211(13) 0.3050(18) 0.012(4) Uiso 1 1 d
H2A H 0.1750(18) 0.7941(15) 0.399(2) 0.027(5) Uiso 1 1 d
H4 H 0.4996(18) 0.8747(16) 0.201(2) 0.029(5) Uiso 1 1 d
H5 H 0.646(2) 0.7598(17) 0.157(3) 0.047(7) Uiso 1 1 d
H6 H 0.6430(19) 0.6075(15) 0.254(2) 0.032(5) Uiso 1 1 d
H7 H 0.495(2) 0.5684(17) 0.405(3) 0.044(6) Uiso 1 1 d
H8 H 0.3466(19) 0.6856(14) 0.442(2) 0.029(5) Uiso 1 1 d
H10 H 0.0400(19) 1.0042(15) 0.322(2) 0.032(5) Uiso 1 1 d
H11 H 0.0390(19) 1.1666(15) 0.266(2) 0.030(5) Uiso 1 1 d
H13 H 0.1973(18) 1.1077(14) -0.088(2) 0.025(5) Uiso 1 1 d
H14 H 0.1981(18) 0.9474(14) -0.035(2) 0.026(5) Uiso 1 1 d
H15A H 0.171(3) 1.275(2) -0.016(3) 0.062(8) Uiso 1 1 d
H15B H 0.150(3) 1.292(2) 0.135(3) 0.073(9) Uiso 1 1 d
H15C H 0.044(2) 1.2846(17) 0.025(3) 0.049(7) Uiso 1 1 d

loop_
_atom_site_aniso_label
_atom_site_aniso_U_11
_atom_site_aniso_U_22
_atom_site_aniso_U_33
_atom_site_aniso_U_23
_atom_site_aniso_U_13
_atom_site_aniso_U_12
S1 0.0200(2) 0.0148(2) 0.0208(2) 0.00059(13) 0.00251(15) 0.00012(13)
C1 0.0292(9) 0.0182(8) 0.0207(9) -0.0001(6) 0.0014(7) 0.0015(7)
N1 0.0382(9) 0.0259(8) 0.0233(8) -0.0035(6) 0.0031(6) 0.0045(7)
N2 0.0229(7) 0.0169(7) 0.0185(7) 0.0045(5) 0.0044(5) 0.0003(5)
O1 0.0295(6) 0.0182(6) 0.0224(6) -0.0045(4) 0.0018(5) 0.0027(5)
O2 0.0741(11) 0.0215(7) 0.0452(9) 0.0025(6) 0.0155(8) 0.0074(7)
O3 0.0607(10) 0.0482(10) 0.0622(11) -0.0019(8) 0.0344(9) 0.0124(8)
C2 0.0230(8) 0.0184(8) 0.0174(8) 0.0019(6) 0.0020(6) 0.0005(6)
C3 0.0205(8) 0.0247(9) 0.0162(8) -0.0028(6) -0.0010(6) 0.0009(6)
C4 0.0271(9) 0.0330(11) 0.0304(10) -0.0058(8) 0.0062(7) -0.0067(8)
C5 0.0216(9) 0.0545(14) 0.0413(12) -0.0179(10) 0.0094(9) -0.0046(9)
C6 0.0239(9) 0.0453(12) 0.0324(11) -0.0160(8) -0.0057(8) 0.0120(8)
C7 0.0416(11) 0.0341(11) 0.0242(10) -0.0035(8) -0.0037(8) 0.0158(9)
C8 0.0313(9) 0.0271(9) 0.0207(9) 0.0006(7) 0.0045(7) 0.0071(7)
C9 0.0195(8) 0.0157(8) 0.0194(8) 0.0016(6) -0.0010(6) 0.0000(6)
C10 0.0322(9) 0.0238(9) 0.0201(9) 0.0028(6) 0.0064(7) 0.0058(7)
C11 0.0351(10) 0.0197(9) 0.0237(9) -0.0018(7) -0.0002(7) 0.0070(7)
C12 0.0200(8) 0.0191(9) 0.0279(9) 0.0029(6) -0.0065(7) -0.0012(6)
C13 0.0218(8) 0.0263(9) 0.0230(9) 0.0064(7) 0.0016(7) -0.0015(7)
C14 0.0199(8) 0.0211(8) 0.0201(8) -0.0011(6) 0.0020(6) 0.0006(6)
C15 0.0325(11) 0.0197(9) 0.0407(12) 0.0067(8) -0.0058(9) -0.0032(7)

loop_
_atom_type_symbol
_atom_type_description
_atom_type_scat_dispersion_real
_atom_type_scat_dispersion_imag
_atom_type_scat_source
C C 0.0181 0.0091 'International Tables Vol C Tables 4.2.6.8 and 6.1.1.4'
H H 0.0000 0.0000 'International Tables Vol C Tables 4.2.6.8 and 6.1.1.4'
N N 0.0311 0.0180 'International Tables Vol C Tables 4.2.6.8 and 6.1.1.4'
O O 0.0492 0.0322 'International Tables Vol C Tables 4.2.6.8 and 6.1.1.4'
S S 0.3331 0.5567 'International Tables Vol C Tables 4.2.6.8 and 6.1.1.4'

loop_
_geom_angle_atom_site_label_1
_geom_angle_atom_site_label_2
_geom_angle_atom_site_label_3
_geom_angle
O1 S1 N2 112.47(7)
O1 S1 C9 104.60(7)
N2 S1 C9 98.38(7)
N1 C1 C2 110.90(14)
N1 C1 H1A 103.4(12)
C2 C1 H1A 110.9(12)
N1 C1 H1B 106.7(12)
C2 C1 H1B 111.8(12)
H1A C1 H1B 112.7(17)
O3 N1 O2 124.54(16)
O3 N1 C1 118.68(15)
O2 N1 C1 116.76(15)
C2 N2 S1 122.21(11)
C2 N2 H2A 113.5(14)
S1 N2 H2A 113.2(14)
N2 C2 C3 115.77(13)
N2 C2 C1 108.41(13)
C3 C2 C1 107.54(13)
N2 C2 H2 106.1(10)
C3 C2 H2 108.7(10)
C1 C2 H2 110.2(10)
C8 C3 C4 118.75(16)
C8 C3 C2 121.04(15)
C4 C3 C2 120.09(16)
C3 C4 C5 120.53(19)
C3 C4 H4 117.7(12)
C5 C4 H4 121.7(12)
C6 C5 C4 120.38(19)
C6 C5 H5 120.2(15)
C4 C5 H5 119.4(15)
C7 C6 C5 119.48(18)
C7 C6 H6 119.4(12)
C5 C6 H6 121.0(12)
C6 C7 C8 120.58(19)
C6 C7 H7 119.0(14)
C8 C7 H7 120.3(14)
C3 C8 C7 120.27(18)
C3 C8 H8 118.3(13)
C7 C8 H8 121.5(13)
C14 C9 C10 120.66(15)
C14 C9 S1 120.15(13)
C10 C9 S1 118.82(13)
C11 C10 C9 119.15(16)
C11 C10 H10 122.3(13)
C9 C10 H10 118.5(13)
C10 C11 C12 121.46(16)
C10 C11 H11 118.8(13)
C12 C11 H11 119.7(13)
C11 C12 C13 118.20(15)
C11 C12 C15 120.27(17)
C13 C12 C15 121.52(17)
C14 C13 C12 121.22(16)
C14 C13 H13 118.8(12)
C12 C13 H13 119.9(12)
C9 C14 C13 119.22(15)
C9 C14 H14 120.9(12)
C13 C14 H14 119.9(12)
C12 C15 H15A 114.4(18)
C12 C15 H15B 109.3(19)
H15A C15 H15B 111(3)
C12 C15 H15C 111.8(14)
H15A C15 H15C 106(2)
H15B C15 H15C 105(2)

loop_
_geom_bond_atom_site_label_1
_geom_bond_atom_site_label_2
_geom_bond_distance
S1 O1 1.4895(12)
S1 N2 1.6504(14)
S1 C9 1.7919(16)
C1 N1 1.491(2)
C1 C2 1.532(2)
C1 H1A 0.98(2)
C1 H1B 0.95(2)
N1 O3 1.216(2)
N1 O2 1.226(2)
N2 C2 1.470(2)
N2 H2A 0.84(2)
C2 C3 1.523(2)
C2 H2 0.981(18)
C3 C8 1.389(2)
C3 C4 1.390(2)
C4 C5 1.392(3)
C4 H4 0.97(2)
C5 C6 1.378(3)
C5 H5 0.92(3)
C6 C7 1.377(3)
C6 H6 0.97(2)
C7 C8 1.394(3)
C7 H7 1.01(2)
C8 H8 0.91(2)
C9 C14 1.384(2)
C9 C10 1.389(2)
C10 C11 1.385(3)
C10 H10 0.95(2)
C11 C12 1.389(3)
C11 H11 0.95(2)
C12 C13 1.393(3)
C12 C15 1.506(2)
C13 C14 1.389(2)
C13 H13 0.93(2)
C14 H14 0.96(2)
C15 H15A 0.90(3)
C15 H15B 0.92(3)
C15 H15C 0.99(3)

loop_
_geom_hbond_atom_site_label_D
_geom_hbond_atom_site_label_H
_geom_hbond_atom_site_label_A
_geom_hbond_distance_DH
_geom_hbond_distance_HA
_geom_hbond_distance_DA
_geom_hbond_angle_DHA
_geom_hbond_site_symmetry_A
N2 H2A O1 0.84(2) 2.11(2) 2.9104(18) 157.7(19) 4_576

loop_
_geom_torsion_atom_site_label_1
_geom_torsion_atom_site_label_2
_geom_torsion_atom_site_label_3
_geom_torsion_atom_site_label_4
_geom_torsion
C2 C1 N1 O3 115.67(19)
C2 C1 N1 O2 -65.6(2)
O1 S1 N2 C2 46.45(14)
C9 S1 N2 C2 -63.21(13)
S1 N2 C2 C3 -78.89(16)
S1 N2 C2 C1 160.23(11)
N1 C1 C2 N2 -65.27(18)
N1 C1 C2 C3 168.87(14)
N2 C2 C3 C8 -52.4(2)
C1 C2 C3 C8 68.9(2)
N2 C2 C3 C4 131.64(16)
C1 C2 C3 C4 -107.00(18)
C8 C3 C4 C5 0.0(3)
C2 C3 C4 C5 175.96(16)
C3 C4 C5 C6 -0.8(3)
C4 C5 C6 C7 1.1(3)
C5 C6 C7 C8 -0.7(3)
C4 C3 C8 C7 0.5(3)
C2 C3 C8 C7 -175.51(16)
C6 C7 C8 C3 -0.1(3)
O1 S1 C9 C14 9.83(15)
N2 S1 C9 C14 125.78(13)
O1 S1 C9 C10 -177.10(13)
N2 S1 C9 C10 -61.16(14)
C14 C9 C10 C11 -2.1(3)
S1 C9 C10 C11 -175.15(14)
C9 C10 C11 C12 -0.7(3)
C10 C11 C12 C13 2.6(3)
C10 C11 C12 C15 -176.96(17)
C11 C12 C13 C14 -1.7(3)
C15 C12 C13 C14 177.88(16)
C10 C9 C14 C13 3.0(2)
S1 C9 C14 C13 175.95(13)
C12 C13 C14 C9 -1.1(3)
